data_7720400
loop_
_publ_author_name
'Liu, Cai-Ming'
'Hao, Xiang'

_publ_section_title
;
 Fixing CO<sub>2</sub> from the air to assemble Dy<sub>8</sub> zero-field
 single-molecule magnets and Gd<sub>8</sub> magnetocaloric molecular
 materials.
;
_journal_issue 12
_journal_name_full 'Dalton transactions (Cambridge, England : 2003)'
_journal_page_first 5055
_journal_page_last 5063
_journal_paper_doi 10.1039/d6dt00214e
_journal_volume 55
_journal_year 2026
_chemical_formula_moiety 'C108 H104 Dy8 N40 O44'
_chemical_formula_sum 'C108 H104 Dy8 N40 O44'
_chemical_formula_weight 3966.31
_space_group_crystal_system monoclinic
_space_group_IT_number 15
_space_group_name_Hall '-C 2yc'
_space_group_name_H-M_alt 'C 1 2/c 1'
_atom_sites_solution_hydrogens mixed
_audit_creation_date 2026-01-10
_audit_creation_method
;
Olex2 1.3
(compiled 2020.11.12 svn.r5f609507 for OlexSys, GUI svn.r6408)
;
_audit_update_record
;
2026-01-12 deposited with the CCDC.	2026-03-02 downloaded from the CCDC.
;
_cell_angle_alpha 90
_cell_angle_beta 126.481(4)
_cell_angle_gamma 90
_cell_formula_units_Z 4
_cell_length_a 32.5183(10)
_cell_length_b 18.0719(2)
_cell_length_c 31.6045(9)
_cell_measurement_reflns_used 18097
_cell_measurement_temperature 100.01(10)
_cell_measurement_theta_max 73.4340
_cell_measurement_theta_min 3.8760
_cell_volume 14933.6(10)
_computing_cell_refinement 'CrysAlisPro 1.171.43.75a (Rigaku OD, 2023)'
_computing_data_collection 'CrysAlisPro 1.171.43.75a (Rigaku OD, 2023)'
_computing_data_reduction 'CrysAlisPro 1.171.43.75a (Rigaku OD, 2023)'
_computing_molecular_graphics 'Olex2 1.3 (Dolomanov et al., 2009)'
_computing_publication_material 'Olex2 1.3 (Dolomanov et al., 2009)'
_computing_structure_refinement 'SHELXL 2018/3 (Sheldrick, 2015)'
_computing_structure_solution 'olex2.solve 1.3 (Bourhis et al., 2015)'
_diffrn_ambient_environment N~2~
_diffrn_ambient_temperature 100.01(10)
_diffrn_detector 'Hybrid Pixel Array Detector'
_diffrn_detector_area_resol_mean 10.0000
_diffrn_detector_type HyPix
_diffrn_measured_fraction_theta_full 0.996
_diffrn_measured_fraction_theta_max 0.996
_diffrn_measurement_details
;
List of Runs (angles in degrees, time in seconds):

  # Type    Start    End  Width  t~exp~   \w     \q     \k     \f   Frames
#--------------------------------------------------------------------------
  1  \w     59.00  90.00   0.50    0.40    --  108.87 -95.00 150.00   62
  2  \w     36.00  79.00   0.50    0.40    --  108.87-125.00  90.00   86
  3  \w     34.00  60.00   0.50    0.40    --  108.87 -95.00   0.00   52
  4  \w     65.00  91.00   0.50    0.40    --  108.87 -95.00   0.00   52
  5  \w     41.00  67.00   0.50    0.40    --  108.87 -95.00 -90.00   52
  6  \w     44.00  69.00   0.50    0.40    --  108.87 -77.00 -90.00   50
  7  \w     40.00  70.00   0.50    0.40    --  108.87 -77.00-150.00   60
  8  \w     38.00  70.00   0.50    0.40    --  108.87 -77.00-180.00   64
  9  \w     38.00  64.00   0.50    0.40    --  108.87 -77.00-120.00   52
 10  \w     40.00  67.00   0.50    0.40    --  108.87 -77.00  60.00   54
 11  \w     45.00  71.00   0.50    0.40    --  108.87 -77.00  90.00   52
 12  \w     34.00  68.00   0.50    0.40    --  108.87 -77.00 120.00   68
 13  \w     87.00 125.00   0.50    0.40    --  108.87  15.00 150.00   76
 14  \w    100.00 130.00   0.50    0.40    --  108.87  77.00  60.00   60
 15  \w    136.00 174.00   0.50    0.40    --  108.87  77.00  60.00   76
 16  \w    107.00 168.00   0.50    0.40    --  108.87  77.00 -30.00  122
 17  \w     90.00 152.00   0.50    0.40    --  108.87  30.00 -90.00  124
 18  \w    114.00 161.00   0.50    0.40    --  108.87  30.00-120.00   94
 19  \w     88.00 167.00   0.50    0.40    --  108.87  62.00 -42.00  158
 20  \w     75.00 129.00   0.50    0.40    --  108.87  15.00  90.00  108
 21  \w    -22.00  11.00   0.50    0.12    --   41.06 -62.00 179.00   66
 22  \w     23.00  49.00   0.50    0.12    --   41.06 -62.00 179.00   52
 23  \w    -27.00  26.00   0.50    0.12    --  -41.06  62.00 -42.00  106
 24  \w    -54.00 -17.00   0.50    0.12    --  -50.00  61.00 -90.00   74
 25  \w     -4.00  21.00   0.50    0.12    --  -50.00  61.00 -90.00   50
 26  \w     -9.00  32.00   0.50    0.12    --  -50.00  30.00-180.00   82
 27  \w    -39.00 -14.00   0.50    0.12    --  -50.00  62.00 -42.00   50
 28  \w     -2.00  24.00   0.50    0.12    --  -50.00  30.00  30.00   52
 29  \w      1.00  27.00   0.50    0.12    --  -50.00  30.00  90.00   52
 30  \w    -53.00  25.00   0.50    0.12    --  -50.00  61.00  60.00  156
 31  \w    -38.00  15.00   0.50    0.12    --   41.06 -38.00 -90.00  106
;
_diffrn_measurement_device 'four-circle diffractometer'
_diffrn_measurement_device_type 'ROD, Synergy Custom system, HyPix'
_diffrn_measurement_method '\w scans'
_diffrn_orient_matrix_type 'CrysAlisPro convention (1999,Acta A55,543-557)'
_diffrn_orient_matrix_UB_11 0.0364607000
_diffrn_orient_matrix_UB_12 0.0229793000
_diffrn_orient_matrix_UB_13 -0.0136507000
_diffrn_orient_matrix_UB_21 -0.0393861000
_diffrn_orient_matrix_UB_22 0.0574073000
_diffrn_orient_matrix_UB_23 -0.0394373000
_diffrn_orient_matrix_UB_31 0.0242563000
_diffrn_orient_matrix_UB_32 0.0587110000
_diffrn_orient_matrix_UB_33 0.0439662000
_diffrn_radiation_monochromator mirror
_diffrn_radiation_probe x-ray
_diffrn_radiation_type 'Cu K\a'
_diffrn_radiation_wavelength 1.54184
_diffrn_reflns_av_R_equivalents 0.0330
_diffrn_reflns_av_unetI/netI 0.0302
_diffrn_reflns_Laue_measured_fraction_full 0.996
_diffrn_reflns_Laue_measured_fraction_max 0.996
_diffrn_reflns_limit_h_max 33
_diffrn_reflns_limit_h_min -36
_diffrn_reflns_limit_k_max 20
_diffrn_reflns_limit_k_min -19
_diffrn_reflns_limit_l_max 35
_diffrn_reflns_limit_l_min -31
_diffrn_reflns_number 39305
_diffrn_reflns_point_group_measured_fraction_full 0.996
_diffrn_reflns_point_group_measured_fraction_max 0.996
_diffrn_reflns_theta_full 59.993
_diffrn_reflns_theta_max 59.993
_diffrn_reflns_theta_min 3.735
_diffrn_source 'Rotating-anode X-ray tube'
_diffrn_source_type 'Rigaku (Cu) X-ray Source'
_exptl_absorpt_coefficient_mu 21.741
_exptl_absorpt_correction_T_max 1.00000
_exptl_absorpt_correction_T_min 0.49177
_exptl_absorpt_correction_type multi-scan
_exptl_absorpt_process_details
;
CrysAlisPro 1.171.43.75a (Rigaku Oxford Diffraction, 2023)
Empirical absorption correction using spherical harmonics,
implemented in SCALE3 ABSPACK scaling algorithm.
;
_exptl_crystal_colour 'clear brown'
_exptl_crystal_density_diffrn 1.764
_exptl_crystal_description block
_exptl_crystal_F_000 7648
_exptl_crystal_preparation 'Magnetic properties'
_exptl_crystal_size_max 0.12
_exptl_crystal_size_mid 0.11
_exptl_crystal_size_min 0.1
_refine_diff_density_max 2.620
_refine_diff_density_min -1.440
_refine_diff_density_rms 0.121
_refine_ls_extinction_method none
_refine_ls_goodness_of_fit_ref 1.038
_refine_ls_hydrogen_treatment constr
_refine_ls_matrix_type full
_refine_ls_number_parameters 912
_refine_ls_number_reflns 11047
_refine_ls_number_restraints 3
_refine_ls_restrained_S_all 1.038
_refine_ls_R_factor_all 0.0545
_refine_ls_R_factor_gt 0.0457
_refine_ls_shift/su_max 0.002
_refine_ls_shift/su_mean 0.000
_refine_ls_structure_factor_coef Fsqd
_refine_ls_weighting_details 'w=1/[\s^2^(Fo^2^)+(0.0735P)^2^+109.6239P] where P=(Fo^2^+2Fc^2^)/3'
_refine_ls_weighting_scheme calc
_refine_ls_wR_factor_gt 0.1226
_refine_ls_wR_factor_ref 0.1288
_reflns_Friedel_coverage 0.000
_reflns_number_gt 9334
_reflns_number_total 11047
_reflns_threshold_expression 'I > 2\s(I)'
_cod_data_source_file d6dt00214e1.cif
_cod_data_source_block 1
_cod_depositor_comments 'Adding full bibliography for 7720400--7720402.cif.'
_cod_original_cell_volume 14933.6(9)
_cod_database_code 7720400
_shelx_shelxl_version_number 2018/3
_chemical_oxdiff_formula CHNODy
_shelx_space_group_comment
;
The symmetry employed for this shelxl refinement is uniquely defined
by the following loop, which should always be used as a source of
symmetry information in preference to the above space-group names.
They are only intended as comments.
;
_reflns_odcompleteness_completeness 99.36
_reflns_odcompleteness_iscentric 1
_reflns_odcompleteness_theta 66.97
_olex2_refinement_description
;
1. Fixed Uiso
 At 1.2 times of:
  All C(H) groups, All N(H,H) groups
 At 1.5 times of:
  All C(H,H,H) groups, All O(H,H) groups
2. Restrained distances
 H42-H40C
 2.2 with sigma of 0.01
 Dy2-H2WA \\sim Dy2-H2WB
 with sigma of 0.02
 Dy1-H1WA \\sim Dy1-H1WB
 with sigma of 0.02
3.a Riding coordinates:
 C40(H40A,H40B,H40C)
3.b Free rotating group:
 O1W(H1WA,H1WB), O2W(H2WA,H2WB)
3.c Rotating group:
 O3W(H3WA,H3WB), O4W(H4WA,H4WB)
3.d Aromatic/amide H refined with riding coordinates:
 C3(H3), C4(H4), C5(H5), C8(H8), C12(H12), C13(H13), C16(H16), C17(H17),
 C18(H18), C21(H21), C25(H25), C26(H26), C29(H29), C30(H30), C31(H31), C34(H34),
  C38(H38), C39(H39), C42(H42), C43(H43), C44(H44), C47(H47), C51(H51), C52(H52)
3.e X=CH2 refined with riding coordinates:
 N5(H5A,H5B), N10(H10A,H10B), N15(H15A,H15B), N20(H20A,H20B)
3.f Idealised Me refined as rotating group:
 C1(H1A,H1B,H1C), C14(H14A,H14B,H14C), C27(H27A,H27B,H27C)
;
_smtbx_masks_void_probe_radius 1.2
_smtbx_masks_void_truncation_radius 1.2
_olex2_submission_special_instructions 'No special instructions were received'
_oxdiff_exptl_absorpt_empirical_details
;
Empirical correction (ABSPACK) includes:
- Absorption correction using spherical harmonics
- Frame scaling
;
_oxdiff_exptl_absorpt_empirical_full_max 2.076
_oxdiff_exptl_absorpt_empirical_full_min 0.648

loop_
_space_group_symop_operation_xyz
'x, y, z'
'-x, y, -z+1/2'
'x+1/2, y+1/2, z'
'-x+1/2, y+1/2, -z+1/2'
'-x, -y, -z'
'x, -y, z-1/2'
'-x+1/2, -y+1/2, -z'
'x+1/2, -y+1/2, z-1/2'

loop_
_atom_site_label
_atom_site_type_symbol
_atom_site_fract_x
_atom_site_fract_y
_atom_site_fract_z
_atom_site_U_iso_or_equiv
_atom_site_adp_type
_atom_site_occupancy
_atom_site_site_symmetry_order
_atom_site_calc_flag
_atom_site_refinement_flags_posn
_atom_site_refinement_flags_adp
_atom_site_refinement_flags_occupancy
_atom_site_disorder_assembly
_atom_site_disorder_group
C1 C 0.4283(4) 0.0957(5) 0.7417(4) 0.084(3) Uani 1 1 d . . . . .
H1A H 0.394773 0.072574 0.716889 0.125 Uiso 1 1 calc R U . . .
H1B H 0.429110 0.119745 0.769980 0.125 Uiso 1 1 calc R U . . .
H1C H 0.455002 0.057702 0.756724 0.125 Uiso 1 1 calc R U . . .
C2 C 0.4328(3) 0.1272(4) 0.6720(4) 0.062(2) Uani 1 1 d . . . . .
C3 C 0.4293(4) 0.0550(4) 0.6562(4) 0.068(3) Uani 1 1 d . . . . .
H3 H 0.429790 0.015924 0.676639 0.081 Uiso 1 1 calc R U . . .
C4 C 0.4252(4) 0.0385(5) 0.6110(5) 0.082(3) Uani 1 1 d . . . . .
H4 H 0.422529 -0.011515 0.600321 0.098 Uiso 1 1 calc R U . . .
C5 C 0.4250(4) 0.0943(5) 0.5820(5) 0.079(3) Uani 1 1 d . . . . .
H5 H 0.422600 0.082530 0.551292 0.094 Uiso 1 1 calc R U . . .
C6 C 0.4284(3) 0.1697(4) 0.5966(4) 0.059(2) Uani 1 1 d . . . . .
C7 C 0.4319(3) 0.1873(4) 0.6425(4) 0.056(2) Uani 1 1 d . . . . .
C8 C 0.4277(3) 0.2263(4) 0.5633(4) 0.059(2) Uani 1 1 d . . . . .
H8 H 0.432464 0.210596 0.537791 0.071 Uiso 1 1 calc R U . . .
C9 C 0.4235(3) 0.4084(4) 0.5370(3) 0.0437(17) Uani 1 1 d . . . . .
C10 C 0.4304(3) 0.4594(4) 0.5054(3) 0.0495(18) Uani 1 1 d . . . . .
C11 C 0.4266(4) 0.4375(5) 0.4590(3) 0.062(2) Uani 1 1 d . . . . .
C12 C 0.4438(4) 0.5574(5) 0.4506(4) 0.066(2) Uani 1 1 d . . . . .
H12 H 0.448494 0.593505 0.431987 0.080 Uiso 1 1 calc R U . . .
C13 C 0.4492(4) 0.5780(5) 0.4953(3) 0.060(2) Uani 1 1 d . . . . .
H13 H 0.459021 0.627367 0.507808 0.072 Uiso 1 1 calc R U . . .
C14 C 0.2012(5) 0.5528(7) 0.4603(7) 0.136(6) Uani 1 1 d . . . . .
H14A H 0.179800 0.569167 0.423485 0.203 Uiso 1 1 calc R U . . .
H14B H 0.195520 0.585362 0.481155 0.203 Uiso 1 1 calc R U . . .
H14C H 0.192103 0.501921 0.462346 0.203 Uiso 1 1 calc R U . . .
C15 C 0.2667(3) 0.6257(5) 0.4747(3) 0.059(2) Uani 1 1 d . . . . .
C16 C 0.2334(4) 0.6805(5) 0.4447(3) 0.070(3) Uani 1 1 d . . . . .
H16 H 0.197674 0.671432 0.424189 0.084 Uiso 1 1 calc R U . . .
C17 C 0.2511(5) 0.7490(6) 0.4439(4) 0.083(3) Uani 1 1 d . . . . .
H17 H 0.227442 0.788116 0.424978 0.100 Uiso 1 1 calc R U . . .
C18 C 0.3020(4) 0.7617(5) 0.4697(4) 0.072(3) Uani 1 1 d . . . . .
H18 H 0.313640 0.808321 0.466803 0.086 Uiso 1 1 calc R U . . .
C19 C 0.3376(3) 0.7047(5) 0.5009(3) 0.057(2) Uani 1 1 d . . . . .
C20 C 0.3207(3) 0.6350(4) 0.5038(3) 0.052(2) Uani 1 1 d . . . . .
C21 C 0.3908(3) 0.7260(5) 0.5287(3) 0.055(2) Uani 1 1 d . . . . .
H21 H 0.397347 0.774431 0.522221 0.066 Uiso 1 1 calc R U . . .
C22 C 0.5162(3) 0.6820(4) 0.6159(3) 0.0478(18) Uani 1 1 d . . . . .
C23 C 0.5682(4) 0.7134(4) 0.6414(3) 0.055(2) Uani 1 1 d . . . . .
C24 C 0.5792(4) 0.7808(5) 0.6250(4) 0.070(3) Uani 1 1 d . . . . .
C25 C 0.6638(4) 0.7557(6) 0.6853(4) 0.073(3) Uani 1 1 d . . . . .
H25 H 0.698561 0.768452 0.701565 0.087 Uiso 1 1 calc R U . . .
C26 C 0.6545(4) 0.6941(5) 0.7023(4) 0.062(2) Uani 1 1 d . . . . .
H26 H 0.682036 0.665699 0.730141 0.075 Uiso 1 1 calc R U . . .
C27 C 0.4488(4) 0.8348(4) 0.6527(4) 0.064(2) Uani 1 1 d . . . . .
H27A H 0.415476 0.810533 0.629226 0.096 Uiso 1 1 calc R U . . .
H27B H 0.457836 0.859419 0.631592 0.096 Uiso 1 1 calc R U . . .
H27C H 0.447011 0.871554 0.674322 0.096 Uiso 1 1 calc R U . . .
C28 C 0.5369(3) 0.8021(4) 0.7214(3) 0.054(2) Uani 1 1 d . . . . .
C29 C 0.5526(4) 0.8743(4) 0.7338(4) 0.068(3) Uani 1 1 d . . . . .
H29 H 0.528561 0.913594 0.716900 0.081 Uiso 1 1 calc R U . . .
C30 C 0.6053(4) 0.8894(5) 0.7722(5) 0.078(3) Uani 1 1 d . . . . .
H30 H 0.616684 0.939136 0.781357 0.094 Uiso 1 1 calc R U . . .
C31 C 0.6400(4) 0.8324(5) 0.7964(4) 0.073(3) Uani 1 1 d . . . . .
H31 H 0.675030 0.843023 0.822939 0.087 Uiso 1 1 calc R U . . .
C32 C 0.6240(3) 0.7586(4) 0.7822(3) 0.054(2) Uani 1 1 d . . . . .
C33 C 0.5717(3) 0.7411(4) 0.7449(3) 0.0453(17) Uani 1 1 d . . . . .
C34 C 0.6627(3) 0.7024(4) 0.8088(3) 0.0533(19) Uani 1 1 d . . . . .
H34 H 0.695444 0.717821 0.838385 0.064 Uiso 1 1 calc R U . . .
C35 C 0.6960(3) 0.5221(4) 0.8213(3) 0.0478(18) Uani 1 1 d . . . . .
C36 C 0.7387(3) 0.4689(5) 0.8538(3) 0.055(2) Uani 1 1 d . . . . .
C37 C 0.7899(4) 0.4909(5) 0.8963(4) 0.069(3) Uani 1 1 d . . . . .
C38 C 0.8160(4) 0.3700(6) 0.9028(4) 0.073(3) Uani 1 1 d . . . . .
H38 H 0.842408 0.333921 0.917401 0.087 Uiso 1 1 calc R U . . .
C39 C 0.7658(3) 0.3488(5) 0.8653(4) 0.060(2) Uani 1 1 d . . . . .
H39 H 0.758029 0.297960 0.856499 0.072 Uiso 1 1 calc R U . . .
C40 C 0.6772(6) 0.4108(7) 0.6109(5) 0.142(7) Uani 1 1 d . . . . .
H40A H 0.670130 0.463659 0.602894 0.213 Uiso 1 1 d R U . . .
H40B H 0.655870 0.382099 0.578364 0.213 Uiso 1 1 d R U . . .
H40C H 0.713370 0.401109 0.627054 0.213 Uiso 1 1 d DR U . . .
C41 C 0.6786(4) 0.3181(7) 0.6663(4) 0.075(3) Uani 1 1 d . . . . .
C42 C 0.6966(4) 0.2678(7) 0.6487(4) 0.093(4) Uani 1 1 d . . . . .
H42 H 0.701416 0.280811 0.622804 0.111 Uiso 1 1 calc DR U . . .
C43 C 0.7073(5) 0.1987(9) 0.6692(5) 0.110(5) Uani 1 1 d . . . . .
H43 H 0.719097 0.162604 0.656918 0.132 Uiso 1 1 calc R U . . .
C44 C 0.7016(5) 0.1798(7) 0.7068(4) 0.092(4) Uani 1 1 d . . . . .
H44 H 0.710034 0.131121 0.720862 0.110 Uiso 1 1 calc R U . . .
C45 C 0.6833(4) 0.2313(5) 0.7253(4) 0.066(2) Uani 1 1 d . . . . .
C46 C 0.6719(4) 0.3022(6) 0.7055(4) 0.067(2) Uani 1 1 d . . . . .
C47 C 0.6827(3) 0.2058(5) 0.7686(4) 0.067(2) Uani 1 1 d . . . . .
H47 H 0.691762 0.155607 0.778943 0.081 Uiso 1 1 calc R U . . .
C48 C 0.6714(3) 0.2472(4) 0.8656(3) 0.0516(19) Uani 1 1 d . . . . .
C49 C 0.6837(3) 0.2168(4) 0.9154(3) 0.0497(18) Uani 1 1 d . . . . .
C50 C 0.7101(3) 0.1476(4) 0.9384(3) 0.0517(19) Uani 1 1 d . . . . .
C51 C 0.7142(3) 0.1777(5) 1.0102(4) 0.061(2) Uani 1 1 d . . . . .
H51 H 0.725379 0.165411 1.044734 0.074 Uiso 1 1 calc R U . . .
C52 C 0.6881(3) 0.2423(4) 0.9888(3) 0.0529(19) Uani 1 1 d . . . . .
H52 H 0.681494 0.273876 1.008094 0.063 Uiso 1 1 calc R U . . .
C53 C 0.5166(3) 0.4378(4) 0.6845(3) 0.0425(17) Uani 1 1 d . . . . .
C54 C 0.4114(3) 0.4900(4) 0.6805(3) 0.0382(16) Uani 1 1 d . . . . .
Dy1 Dy 0.39840(2) 0.36357(2) 0.61890(2) 0.04078(13) Uani 1 1 d D . . . .
Dy2 Dy 0.43366(2) 0.56391(2) 0.59809(2) 0.03781(12) Uani 1 1 d D . . . .
Dy3 Dy 0.58134(2) 0.56840(2) 0.71892(2) 0.03834(12) Uani 1 1 d . . . . .
Dy4 Dy 0.63168(2) 0.36703(2) 0.77523(2) 0.04557(14) Uani 1 1 d . . . . .
N1 N 0.4210(2) 0.2957(3) 0.5657(3) 0.0497(15) Uani 1 1 d . . . . .
N2 N 0.4241(3) 0.3370(4) 0.5298(3) 0.0534(16) Uani 1 1 d . . . . .
N3 N 0.4408(3) 0.5300(4) 0.5219(2) 0.0499(15) Uani 1 1 d . . . . .
N4 N 0.4321(3) 0.4881(4) 0.4321(3) 0.069(2) Uani 1 1 d . . . . .
N5 N 0.4152(3) 0.3683(4) 0.4412(3) 0.073(2) Uani 1 1 d . . . . .
H5A H 0.411444 0.356587 0.412015 0.088 Uiso 1 1 calc R U . . .
H5B H 0.411517 0.334305 0.458573 0.088 Uiso 1 1 calc R U . . .
N6 N 0.4297(3) 0.6859(3) 0.5610(2) 0.0514(16) Uani 1 1 d . . . . .
N7 N 0.4767(3) 0.7226(3) 0.5813(3) 0.0501(16) Uani 1 1 d . . . . .
N8 N 0.6065(3) 0.6736(3) 0.6796(3) 0.0499(16) Uani 1 1 d . . . . .
N9 N 0.6284(4) 0.7999(5) 0.6477(4) 0.077(2) Uani 1 1 d . . . . .
N10 N 0.5424(4) 0.8228(5) 0.5875(4) 0.098(3) Uani 1 1 d . . . . .
H10A H 0.549827 0.862737 0.577398 0.118 Uiso 1 1 calc R U . . .
H10B H 0.510194 0.810851 0.572402 0.118 Uiso 1 1 calc R U . . .
N11 N 0.6575(2) 0.6335(3) 0.7968(2) 0.0482(15) Uani 1 1 d . . . . .
N12 N 0.7020(3) 0.5906(4) 0.8331(3) 0.0544(16) Uani 1 1 d . . . . .
N13 N 0.7277(3) 0.3988(4) 0.8413(3) 0.0515(16) Uani 1 1 d . . . . .
N14 N 0.8281(3) 0.4402(5) 0.9187(3) 0.078(2) Uani 1 1 d . . . . .
N15 N 0.8010(3) 0.5585(5) 0.9145(4) 0.098(3) Uani 1 1 d . . . . .
H15A H 0.832655 0.570223 0.940591 0.117 Uiso 1 1 calc R U . . .
H15B H 0.776876 0.592427 0.900535 0.117 Uiso 1 1 calc R U . . .
N16 N 0.6711(3) 0.2444(4) 0.7945(3) 0.0576(17) Uani 1 1 d . . . . .
N17 N 0.6802(3) 0.2054(4) 0.8379(3) 0.0576(17) Uani 1 1 d . . . . .
N18 N 0.6722(2) 0.2603(3) 0.9406(3) 0.0498(15) Uani 1 1 d . . . . .
N19 N 0.7249(3) 0.1312(3) 0.9858(3) 0.0570(18) Uani 1 1 d . . . . .
N20 N 0.7196(3) 0.1003(4) 0.9131(3) 0.069(2) Uani 1 1 d . . . . .
H20A H 0.735553 0.058487 0.928147 0.083 Uiso 1 1 calc R U . . .
H20B H 0.709832 0.110793 0.881131 0.083 Uiso 1 1 calc R U . . .
O1W O 0.3233(2) 0.4238(3) 0.5464(3) 0.0647(16) Uani 1 1 d G . . . .
H1WA H 0.292988 0.408745 0.535303 0.097 Uiso 1 1 d DG U . . .
H1WB H 0.321141 0.471768 0.545085 0.097 Uiso 1 1 d DG U . . .
O2 O 0.4339(2) 0.2546(3) 0.6577(2) 0.0527(13) Uani 1 1 d . . . . .
O2W O 0.43866(19) 0.6450(2) 0.65893(19) 0.0411(11) Uani 1 1 d G . . . .
H2WA H 0.438202 0.621017 0.682521 0.062 Uiso 1 1 d DG U . . .
H2WB H 0.467445 0.669064 0.676904 0.062 Uiso 1 1 d DG U . . .
O3 O 0.42067(19) 0.4384(2) 0.57220(18) 0.0425(11) Uani 1 1 d . . . . .
O3W O 0.6163(2) 0.5146(3) 0.6757(2) 0.0525(13) Uani 1 1 d . . . . .
H3WA H 0.592387 0.512500 0.641925 0.079 Uiso 1 1 d R U . . .
H3WB H 0.624349 0.468551 0.685317 0.079 Uiso 1 1 d R U . . .
O4 O 0.2523(2) 0.5556(3) 0.4798(2) 0.0655(16) Uani 1 1 d . . . . .
O4W O 0.5614(2) 0.2845(3) 0.7402(2) 0.0523(13) Uani 1 1 d . . . . .
H4WA H 0.533041 0.309615 0.724218 0.078 Uiso 1 1 d R U . . .
H4WB H 0.563608 0.262494 0.766014 0.078 Uiso 1 1 d R U . . .
O5 O 0.35191(19) 0.5802(3) 0.5326(2) 0.0482(12) Uani 1 1 d . . . . .
O6 O 0.51421(19) 0.6156(3) 0.62992(19) 0.0424(11) Uani 1 1 d . . . . .
O7 O 0.4872(2) 0.7802(3) 0.6863(2) 0.0518(13) Uani 1 1 d . . . . .
O8 O 0.55415(18) 0.6747(2) 0.73083(18) 0.0395(11) Uani 1 1 d . . . . .
O9 O 0.65389(18) 0.4927(3) 0.78083(18) 0.0435(11) Uani 1 1 d . . . . .
O10 O 0.6657(3) 0.3893(5) 0.6474(3) 0.089(2) Uani 1 1 d . . . . .
O11 O 0.6521(2) 0.3531(3) 0.7195(2) 0.0636(16) Uani 1 1 d . . . . .
O12 O 0.65435(19) 0.3149(3) 0.8542(2) 0.0489(12) Uani 1 1 d . . . . .
O13 O 0.48813(19) 0.3847(3) 0.67602(19) 0.0433(11) Uani 1 1 d . . . . .
O14 O 0.50086(18) 0.5068(2) 0.67263(18) 0.0387(10) Uani 1 1 d . . . . .
O15 O 0.56438(19) 0.4305(3) 0.70521(19) 0.0422(11) Uani 1 1 d . . . . .
O16 O 0.4079(2) 0.4226(2) 0.69182(19) 0.0423(11) Uani 1 1 d . . . . .
O17 O 0.39978(18) 0.4981(2) 0.63409(18) 0.0407(11) Uani 1 1 d . . . . .
O18 O 0.42452(19) 0.5434(2) 0.71174(18) 0.0395(11) Uani 1 1 d . . . . .
O21 O 0.4368(2) 0.1487(3) 0.7152(3) 0.0662(16) Uani 1 1 d . . . . .

loop_
_atom_site_aniso_label
_atom_site_aniso_U_11
_atom_site_aniso_U_22
_atom_site_aniso_U_33
_atom_site_aniso_U_23
_atom_site_aniso_U_13
_atom_site_aniso_U_12
C1 0.108(8) 0.041(5) 0.104(8) 0.020(5) 0.065(7) -0.002(5)
C2 0.063(5) 0.036(4) 0.078(6) 0.002(4) 0.038(5) -0.004(4)
C3 0.076(6) 0.028(4) 0.101(7) 0.011(4) 0.054(6) 0.006(4)
C4 0.104(8) 0.031(5) 0.125(9) 0.003(5) 0.076(7) 0.008(5)
C5 0.105(8) 0.040(5) 0.113(8) -0.011(5) 0.076(7) 0.000(5)
C6 0.071(5) 0.032(4) 0.080(6) -0.007(4) 0.049(5) -0.001(4)
C7 0.053(5) 0.033(4) 0.083(6) 0.003(4) 0.041(4) 0.002(3)
C8 0.073(6) 0.037(4) 0.077(6) -0.009(4) 0.050(5) 0.002(4)
C9 0.055(4) 0.034(4) 0.046(4) -0.006(3) 0.032(4) 0.002(3)
C10 0.061(5) 0.052(5) 0.048(4) -0.002(4) 0.038(4) 0.001(4)
C11 0.083(6) 0.060(6) 0.055(5) -0.002(4) 0.048(5) 0.008(4)
C12 0.092(7) 0.065(6) 0.065(6) 0.005(4) 0.059(5) 0.002(5)
C13 0.094(7) 0.051(5) 0.060(5) -0.003(4) 0.059(5) -0.015(4)
C14 0.098(10) 0.080(9) 0.215(18) -0.026(10) 0.086(12) -0.004(7)
C15 0.065(5) 0.046(5) 0.057(5) -0.010(4) 0.031(4) -0.002(4)
C16 0.070(6) 0.063(6) 0.055(5) -0.001(4) 0.025(5) 0.014(5)
C17 0.103(9) 0.073(7) 0.055(5) 0.016(5) 0.036(6) 0.040(6)
C18 0.095(8) 0.053(5) 0.066(6) 0.015(4) 0.048(6) 0.019(5)
C19 0.074(6) 0.050(5) 0.045(4) 0.004(4) 0.035(4) 0.014(4)
C20 0.067(5) 0.043(4) 0.045(4) 0.002(3) 0.032(4) 0.010(4)
C21 0.075(6) 0.043(4) 0.054(5) 0.010(4) 0.042(4) 0.008(4)
C22 0.077(5) 0.038(4) 0.050(4) -0.003(3) 0.049(4) -0.009(4)
C23 0.082(6) 0.046(5) 0.062(5) -0.007(4) 0.056(5) -0.013(4)
C24 0.111(8) 0.046(5) 0.071(6) -0.003(4) 0.063(6) -0.025(5)
C25 0.084(7) 0.076(7) 0.079(6) -0.013(6) 0.060(6) -0.026(6)
C26 0.082(6) 0.051(5) 0.079(6) -0.018(4) 0.061(5) -0.028(4)
C27 0.079(6) 0.038(4) 0.080(6) 0.017(4) 0.050(5) 0.018(4)
C28 0.079(6) 0.034(4) 0.071(5) -0.011(4) 0.057(5) -0.010(4)
C29 0.088(7) 0.030(4) 0.108(7) -0.008(4) 0.071(6) -0.004(4)
C30 0.088(7) 0.029(4) 0.125(9) -0.027(5) 0.067(7) -0.016(5)
C31 0.076(6) 0.043(5) 0.099(7) -0.023(5) 0.052(6) -0.012(4)
C32 0.075(6) 0.034(4) 0.063(5) -0.013(4) 0.046(5) -0.011(4)
C33 0.069(5) 0.031(4) 0.055(4) 0.000(3) 0.047(4) -0.001(3)
C34 0.053(5) 0.051(5) 0.058(5) -0.013(4) 0.034(4) -0.006(4)
C35 0.057(5) 0.049(5) 0.048(4) -0.006(4) 0.037(4) 0.000(4)
C36 0.045(4) 0.072(6) 0.050(4) -0.009(4) 0.029(4) 0.005(4)
C37 0.065(6) 0.069(6) 0.067(6) -0.017(5) 0.036(5) 0.008(5)
C38 0.080(7) 0.070(7) 0.084(7) -0.002(5) 0.057(6) 0.014(5)
C39 0.051(5) 0.067(5) 0.072(5) 0.002(4) 0.042(4) 0.009(4)
C40 0.138(12) 0.24(2) 0.109(10) 0.040(12) 0.106(10) 0.053(13)
C41 0.079(6) 0.098(8) 0.062(5) 0.002(5) 0.049(5) 0.025(6)
C42 0.099(8) 0.122(10) 0.080(7) 0.008(7) 0.065(7) 0.042(8)
C43 0.106(9) 0.144(13) 0.099(9) -0.012(9) 0.071(8) 0.043(9)
C44 0.109(9) 0.098(8) 0.086(7) -0.011(6) 0.067(7) 0.038(7)
C45 0.072(6) 0.067(6) 0.072(6) -0.004(5) 0.050(5) 0.019(5)
C46 0.069(6) 0.076(6) 0.062(5) -0.006(5) 0.042(5) 0.013(5)
C47 0.069(6) 0.058(5) 0.079(6) -0.005(5) 0.046(5) 0.023(4)
C48 0.055(5) 0.038(4) 0.070(5) 0.001(4) 0.041(4) 0.009(4)
C49 0.052(4) 0.034(4) 0.064(5) 0.002(3) 0.034(4) 0.007(3)
C50 0.056(5) 0.033(4) 0.071(5) -0.004(4) 0.040(4) -0.003(3)
C51 0.063(5) 0.063(6) 0.061(5) 0.014(4) 0.039(4) 0.005(4)
C52 0.058(5) 0.042(4) 0.062(5) 0.012(4) 0.038(4) 0.004(4)
C53 0.058(5) 0.039(4) 0.039(4) -0.003(3) 0.033(4) 0.003(4)
C54 0.044(4) 0.036(4) 0.048(4) -0.002(3) 0.035(3) 0.000(3)
Dy1 0.0527(3) 0.0263(2) 0.0512(3) -0.00226(17) 0.0352(2) -0.00435(17)
Dy2 0.0532(3) 0.0286(2) 0.0402(2) -0.00004(16) 0.0325(2) -0.00316(17)
Dy3 0.0507(3) 0.0317(2) 0.0452(2) -0.00466(16) 0.0354(2) -0.00434(17)
Dy4 0.0573(3) 0.0372(2) 0.0570(3) -0.00167(19) 0.0420(2) 0.00766(19)
N1 0.059(4) 0.032(3) 0.066(4) -0.003(3) 0.041(3) -0.001(3)
N2 0.064(4) 0.041(4) 0.066(4) -0.007(3) 0.044(4) 0.001(3)
N3 0.065(4) 0.044(4) 0.051(4) 0.000(3) 0.040(3) -0.003(3)
N4 0.104(6) 0.065(5) 0.061(4) 0.001(4) 0.062(5) 0.005(4)
N5 0.132(7) 0.056(5) 0.065(5) -0.016(4) 0.077(5) -0.007(4)
N6 0.079(5) 0.038(3) 0.051(4) 0.002(3) 0.046(4) -0.003(3)
N7 0.071(4) 0.039(3) 0.053(4) 0.002(3) 0.044(3) -0.010(3)
N8 0.071(4) 0.039(3) 0.064(4) -0.011(3) 0.053(4) -0.010(3)
N9 0.090(6) 0.062(5) 0.096(6) -0.006(5) 0.065(5) -0.034(5)
N10 0.117(8) 0.064(5) 0.107(7) 0.025(5) 0.063(6) -0.032(5)
N11 0.051(4) 0.047(4) 0.052(4) -0.015(3) 0.034(3) -0.008(3)
N12 0.052(4) 0.051(4) 0.060(4) -0.012(3) 0.034(3) -0.005(3)
N13 0.061(4) 0.050(4) 0.061(4) -0.002(3) 0.046(3) 0.004(3)
N14 0.051(4) 0.093(7) 0.075(5) -0.008(5) 0.029(4) 0.008(4)
N15 0.053(5) 0.077(6) 0.111(7) -0.031(5) 0.021(5) 0.002(4)
N16 0.067(4) 0.056(4) 0.067(4) -0.003(3) 0.049(4) 0.014(3)
N17 0.065(4) 0.044(4) 0.072(4) -0.003(3) 0.045(4) 0.011(3)
N18 0.056(4) 0.036(3) 0.065(4) 0.003(3) 0.039(3) 0.001(3)
N19 0.060(4) 0.036(4) 0.068(5) 0.008(3) 0.034(4) 0.009(3)
N20 0.083(5) 0.041(4) 0.082(5) 0.013(4) 0.048(4) 0.023(4)
O1W 0.055(3) 0.037(3) 0.077(4) 0.004(3) 0.026(3) -0.006(2)
O2 0.064(3) 0.024(3) 0.070(3) 0.002(2) 0.040(3) 0.000(2)
O2W 0.059(3) 0.029(2) 0.051(3) -0.002(2) 0.041(3) -0.005(2)
O3 0.059(3) 0.030(2) 0.045(3) -0.006(2) 0.034(2) -0.006(2)
O3W 0.070(4) 0.050(3) 0.055(3) -0.001(2) 0.046(3) 0.007(3)
O4 0.050(3) 0.052(3) 0.069(4) -0.012(3) 0.022(3) 0.000(3)
O4W 0.063(3) 0.033(3) 0.061(3) -0.001(2) 0.037(3) 0.008(2)
O5 0.050(3) 0.043(3) 0.053(3) -0.002(2) 0.031(2) -0.004(2)
O6 0.057(3) 0.034(3) 0.050(3) -0.001(2) 0.039(2) -0.009(2)
O7 0.070(4) 0.027(2) 0.067(3) 0.003(2) 0.046(3) 0.000(2)
O8 0.056(3) 0.024(2) 0.049(3) -0.005(2) 0.037(2) -0.004(2)
O9 0.048(3) 0.047(3) 0.047(3) 0.000(2) 0.035(2) 0.001(2)
O10 0.110(6) 0.113(6) 0.083(5) 0.003(4) 0.079(5) 0.019(5)
O11 0.086(4) 0.062(4) 0.070(4) -0.007(3) 0.061(3) 0.014(3)
O12 0.056(3) 0.033(3) 0.064(3) -0.001(2) 0.039(3) 0.010(2)
O13 0.052(3) 0.028(2) 0.056(3) 0.000(2) 0.036(2) -0.004(2)
O14 0.050(3) 0.029(2) 0.045(3) 0.002(2) 0.032(2) -0.003(2)
O15 0.047(3) 0.039(3) 0.049(3) -0.004(2) 0.033(2) 0.003(2)
O16 0.061(3) 0.029(2) 0.056(3) 0.002(2) 0.046(3) -0.006(2)
O17 0.050(3) 0.034(2) 0.050(3) -0.001(2) 0.036(2) -0.008(2)
O18 0.059(3) 0.031(2) 0.045(3) -0.001(2) 0.040(2) -0.007(2)
O21 0.081(4) 0.037(3) 0.085(4) 0.015(3) 0.051(4) -0.002(3)

loop_
_atom_type_symbol
_atom_type_description
_atom_type_scat_dispersion_real
_atom_type_scat_dispersion_imag
_atom_type_scat_source
C C 0.0181 0.0091 'International Tables Vol C Tables 4.2.6.8 and 6.1.1.4'
H H 0.0000 0.0000 'International Tables Vol C Tables 4.2.6.8 and 6.1.1.4'
Dy Dy -9.8046 9.8477 'International Tables Vol C Tables 4.2.6.8 and 6.1.1.4'
N N 0.0311 0.0180 'International Tables Vol C Tables 4.2.6.8 and 6.1.1.4'
O O 0.0492 0.0322 'International Tables Vol C Tables 4.2.6.8 and 6.1.1.4'

loop_
_geom_angle_atom_site_label_1
_geom_angle_atom_site_label_2
_geom_angle_atom_site_label_3
_geom_angle
_geom_angle_site_symmetry_1
_geom_angle_site_symmetry_3
_geom_angle_publ_flag
H1A C1 H1B 109.5 . . ?
H1A C1 H1C 109.5 . . ?
H1B C1 H1C 109.5 . . ?
O21 C1 H1A 109.5 . . ?
O21 C1 H1B 109.5 . . ?
O21 C1 H1C 109.5 . . ?
C3 C2 C7 121.3(9) . . ?
O21 C2 C3 125.3(9) . . ?
O21 C2 C7 113.4(7) . . ?
C2 C3 H3 119.5 . . ?
C2 C3 C4 120.9(9) . . ?
C4 C3 H3 119.5 . . ?
C3 C4 H4 120.2 . . ?
C5 C4 C3 119.6(9) . . ?
C5 C4 H4 120.2 . . ?
C4 C5 H5 119.2 . . ?
C4 C5 C6 121.6(10) . . ?
C6 C5 H5 119.2 . . ?
C5 C6 C7 119.2(8) . . ?
C5 C6 C8 118.4(8) . . ?
C7 C6 C8 122.5(7) . . ?
C2 C7 C6 117.3(8) . . ?
O2 C7 C2 119.7(8) . . ?
O2 C7 C6 123.0(8) . . ?
C6 C8 H8 117.5 . . ?
N1 C8 C6 125.0(8) . . ?
N1 C8 H8 117.5 . . ?
N2 C9 C10 118.5(7) . . ?
O3 C9 C10 116.2(6) . . ?
O3 C9 N2 125.2(7) . . ?
C11 C10 C9 124.0(7) . . ?
N3 C10 C9 115.8(6) . . ?
N3 C10 C11 120.2(7) . . ?
N4 C11 C10 119.7(8) . . ?
N4 C11 N5 119.0(8) . . ?
N5 C11 C10 121.2(8) . . ?
C13 C12 H12 118.8 . . ?
N4 C12 H12 118.8 . . ?
N4 C12 C13 122.4(8) . . ?
C12 C13 H13 119.3 . . ?
N3 C13 C12 121.3(8) . . ?
N3 C13 H13 119.3 . . ?
H14A C14 H14B 109.5 . . ?
H14A C14 H14C 109.5 . . ?
H14B C14 H14C 109.5 . . ?
O4 C14 H14A 109.5 . . ?
O4 C14 H14B 109.5 . . ?
O4 C14 H14C 109.5 . . ?
C16 C15 C20 122.2(9) . . ?
C16 C15 O4 124.2(9) . . ?
O4 C15 C20 113.6(7) . . ?
C15 C16 H16 119.9 . . ?
C15 C16 C17 120.2(10) . . ?
C17 C16 H16 119.9 . . ?
C16 C17 H17 119.5 . . ?
C18 C17 C16 121.0(9) . . ?
C18 C17 H17 119.5 . . ?
C17 C18 H18 120.2 . . ?
C17 C18 C19 119.6(10) . . ?
C19 C18 H18 120.2 . . ?
C18 C19 C21 114.5(8) . . ?
C20 C19 C18 120.6(9) . . ?
C20 C19 C21 124.9(7) . . ?
C19 C20 C15 116.3(7) . . ?
O5 C20 C15 120.3(7) . . ?
O5 C20 C19 123.4(8) . . ?
C19 C21 H21 116.9 . . ?
N6 C21 C19 126.2(8) . . ?
N6 C21 H21 116.9 . . ?
N7 C22 C23 118.3(7) . . ?
O6 C22 C23 116.1(7) . . ?
O6 C22 N7 125.6(7) . . ?
C24 C23 C22 124.7(9) . . ?
N8 C23 C22 116.0(7) . . ?
N8 C23 C24 119.2(8) . . ?
N9 C24 C23 119.4(9) . . ?
N10 C24 C23 121.4(9) . . ?
N10 C24 N9 119.2(8) . . ?
C26 C25 H25 117.4 . . ?
N9 C25 H25 117.4 . . ?
N9 C25 C26 125.2(10) . . ?
C25 C26 H26 120.4 . . ?
N8 C26 C25 119.1(10) . . ?
N8 C26 H26 120.4 . . ?
H27A C27 H27B 109.5 . . ?
H27A C27 H27C 109.5 . . ?
H27B C27 H27C 109.5 . . ?
O7 C27 H27A 109.5 . . ?
O7 C27 H27B 109.5 . . ?
O7 C27 H27C 109.5 . . ?
C29 C28 C33 122.7(9) . . ?
O7 C28 C29 124.6(8) . . ?
O7 C28 C33 112.7(6) . . ?
C28 C29 H29 120.6 . . ?
C28 C29 C30 118.8(9) . . ?
C30 C29 H29 120.6 . . ?
C29 C30 H30 119.8 . . ?
C31 C30 C29 120.4(8) . . ?
C31 C30 H30 119.8 . . ?
C30 C31 H31 119.7 . . ?
C30 C31 C32 120.5(9) . . ?
C32 C31 H31 119.7 . . ?
C31 C32 C33 120.7(8) . . ?
C31 C32 C34 117.1(8) . . ?
C33 C32 C34 122.1(7) . . ?
C32 C33 C28 116.7(7) . . ?
O8 C33 C28 119.2(7) . . ?
O8 C33 C32 124.2(7) . . ?
C32 C34 H34 116.6 . . ?
N11 C34 C32 126.8(8) . . ?
N11 C34 H34 116.6 . . ?
N12 C35 C36 120.7(7) . . ?
N12 C35 O9 124.7(7) . . ?
O9 C35 C36 114.6(7) . . ?
C37 C36 C35 123.5(8) . . ?
N13 C36 C35 116.2(7) . . ?
N13 C36 C37 120.3(8) . . ?
N14 C37 C36 119.5(9) . . ?
N15 C37 C36 122.1(9) . . ?
N15 C37 N14 118.3(9) . . ?
C39 C38 H38 119.4 . . ?
N14 C38 H38 119.4 . . ?
N14 C38 C39 121.1(9) . . ?
C38 C39 H39 119.3 . . ?
N13 C39 C38 121.4(9) . . ?
N13 C39 H39 119.3 . . ?
H40A C40 H40B 109.5 . . ?
H40A C40 H40C 109.5 . . ?
H40B C40 H40C 109.5 . . ?
O10 C40 H40A 109.5 . . ?
O10 C40 H40B 109.5 . . ?
O10 C40 H40C 109.4 . . ?
C42 C41 C46 123.3(11) . . ?
C42 C41 O10 122.7(9) . . ?
O10 C41 C46 114.0(8) . . ?
C41 C42 H42 121.0 . . ?
C43 C42 C41 118.0(11) . . ?
C43 C42 H42 121.0 . . ?
C42 C43 H43 119.2 . . ?
C44 C43 C42 121.7(11) . . ?
C44 C43 H43 119.2 . . ?
C43 C44 H44 119.6 . . ?
C43 C44 C45 120.8(12) . . ?
C45 C44 H44 119.6 . . ?
C44 C45 C47 115.3(9) . . ?
C46 C45 C44 119.6(10) . . ?
C46 C45 C47 124.8(8) . . ?
C45 C46 C41 116.7(9) . . ?
O11 C46 C41 120.4(9) . . ?
O11 C46 C45 122.7(9) . . ?
C45 C47 H47 116.6 . . ?
N16 C47 C45 126.7(9) . . ?
N16 C47 H47 116.6 . . ?
N17 C48 C49 117.9(7) . . ?
O12 C48 C49 116.3(7) . . ?
O12 C48 N17 125.8(8) . . ?
C50 C49 C48 124.0(7) . . ?
N18 C49 C48 115.2(6) . . ?
N18 C49 C50 120.6(7) . . ?
N19 C50 C49 118.4(7) . . ?
N19 C50 N20 119.3(7) . . ?
N20 C50 C49 122.4(8) . . ?
C52 C51 H51 118.0 . . ?
N19 C51 H51 118.0 . . ?
N19 C51 C52 124.0(8) . . ?
C51 C52 H52 120.5 . . ?
N18 C52 C51 118.9(8) . . ?
N18 C52 H52 120.5 . . ?
O13 C53 Dy3 170.0(5) . . ?
O13 C53 O14 123.7(7) . . ?
O13 C53 O15 123.3(6) . . ?
O14 C53 Dy3 53.8(3) . . ?
O15 C53 Dy3 60.4(4) . . ?
O15 C53 O14 113.0(6) . . ?
O16 C54 Dy1 55.6(3) . . ?
O17 C54 Dy1 59.5(3) . . ?
O17 C54 O16 114.1(6) . . ?
O18 C54 Dy1 171.1(5) . . ?
O18 C54 O16 123.3(6) . . ?
O18 C54 O17 122.6(6) . . ?
C54 Dy1 Dy2 56.26(13) . . ?
N1 Dy1 C54 149.1(2) . . ?
N1 Dy1 Dy2 96.06(14) . . ?
N1 Dy1 N18 70.1(2) . 2_656 ?
N18 Dy1 C54 138.79(19) 2_656 . ?
N18 Dy1 Dy2 137.03(14) 2_656 . ?
O1W Dy1 C54 86.7(2) . . ?
O1W Dy1 Dy2 69.99(13) . . ?
O1W Dy1 N1 96.8(2) . . ?
O1W Dy1 N18 71.57(19) . 2_656 ?
O1W Dy1 O3 70.5(2) . . ?
O1W Dy1 O12 88.3(2) . 2_656 ?
O1W Dy1 O17 68.28(18) . . ?
O2 Dy1 C54 120.5(2) . . ?
O2 Dy1 Dy2 141.84(14) . . ?
O2 Dy1 N1 71.3(2) . . ?
O2 Dy1 N18 73.71(19) . 2_656 ?
O2 Dy1 O1W 145.28(19) . . ?
O2 Dy1 O3 125.72(19) . . ?
O2 Dy1 O12 74.77(19) . 2_656 ?
O2 Dy1 O13 74.11(17) . . ?
O2 Dy1 O16 97.77(18) . . ?
O2 Dy1 O17 144.36(18) . . ?
O3 Dy1 C54 89.54(17) . . ?
O3 Dy1 Dy2 33.35(11) . . ?
O3 Dy1 N1 63.29(18) . . ?
O3 Dy1 N18 113.96(18) . 2_656 ?
O3 Dy1 O12 158.22(17) . 2_656 ?
O3 Dy1 O17 65.78(15) . . ?
O12 Dy1 C54 84.44(17) 2_656 . ?
O12 Dy1 Dy2 134.90(12) 2_656 . ?
O12 Dy1 N1 126.25(18) 2_656 . ?
O12 Dy1 N18 60.97(18) 2_656 2_656 ?
O13 Dy1 C54 74.74(18) . . ?
O13 Dy1 Dy2 68.53(11) . . ?
O13 Dy1 N1 82.63(19) . . ?
O13 Dy1 N18 143.02(17) . 2_656 ?
O13 Dy1 O1W 138.20(18) . . ?
O13 Dy1 O3 72.21(17) . . ?
O13 Dy1 O12 125.62(17) . 2_656 ?
O13 Dy1 O16 78.40(17) . . ?
O13 Dy1 O17 79.75(16) . . ?
O16 Dy1 C54 26.55(17) . . ?
O16 Dy1 Dy2 82.39(10) . . ?
O16 Dy1 N1 160.2(2) . . ?
O16 Dy1 N18 123.70(18) . 2_656 ?
O16 Dy1 O1W 101.2(2) . . ?
O16 Dy1 O3 115.27(15) . . ?
O16 Dy1 O12 63.10(16) . 2_656 ?
O16 Dy1 O17 52.85(15) . . ?
O17 Dy1 C54 26.62(17) . . ?
O17 Dy1 Dy2 33.05(10) . . ?
O17 Dy1 N1 129.00(17) . . ?
O17 Dy1 N18 136.97(17) . 2_656 ?
O17 Dy1 O12 102.59(16) . 2_656 ?
Dy1 Dy2 Dy3 99.335(12) . . ?
N3 Dy2 Dy1 97.51(14) . . ?
N3 Dy2 Dy3 99.80(15) . . ?
N6 Dy2 Dy1 163.05(16) . . ?
N6 Dy2 Dy3 97.47(16) . . ?
N6 Dy2 N3 77.3(2) . . ?
O2W Dy2 Dy1 108.69(11) . . ?
O2W Dy2 Dy3 75.21(12) . . ?
O2W Dy2 N3 153.77(18) . . ?
O2W Dy2 N6 77.86(18) . . ?
O2W Dy2 O3 142.66(16) . . ?
O2W Dy2 O6 83.41(17) . . ?
O3 Dy2 Dy1 34.09(12) . . ?
O3 Dy2 Dy3 102.54(12) . . ?
O3 Dy2 N3 63.46(18) . . ?
O3 Dy2 N6 138.24(18) . . ?
O3 Dy2 O6 116.75(17) . . ?
O5 Dy2 Dy1 88.40(13) . . ?
O5 Dy2 Dy3 171.09(13) . . ?
O5 Dy2 N3 83.4(2) . . ?
O5 Dy2 N6 75.0(2) . . ?
O5 Dy2 O2W 98.20(18) . . ?
O5 Dy2 O3 86.35(18) . . ?
O5 Dy2 O6 139.02(18) . . ?
O5 Dy2 O14 154.33(17) . . ?
O5 Dy2 O17 82.58(18) . . ?
O6 Dy2 Dy1 130.13(12) . . ?
O6 Dy2 Dy3 35.49(11) . . ?
O6 Dy2 N3 78.63(18) . . ?
O6 Dy2 N6 65.2(2) . . ?
O14 Dy2 Dy1 67.19(11) . . ?
O14 Dy2 Dy3 32.34(11) . . ?
O14 Dy2 N3 106.65(18) . . ?
O14 Dy2 N6 129.7(2) . . ?
O14 Dy2 O2W 83.11(16) . . ?
O14 Dy2 O3 77.81(16) . . ?
O14 Dy2 O6 66.65(16) . . ?
O14 Dy2 O17 72.96(16) . . ?
O17 Dy2 Dy1 35.43(11) . . ?
O17 Dy2 Dy3 101.14(12) . . ?
O17 Dy2 N3 130.92(18) . . ?
O17 Dy2 N6 141.7(2) . . ?
O17 Dy2 O2W 74.98(16) . . ?
O17 Dy2 O3 68.87(16) . . ?
O17 Dy2 O6 136.00(16) . . ?
C53 Dy3 Dy2 55.44(15) . . ?
C53 Dy3 Dy4 55.62(15) . . ?
Dy4 Dy3 Dy2 110.709(13) . . ?
N8 Dy3 C53 139.69(19) . . ?
N8 Dy3 Dy2 95.56(15) . . ?
N8 Dy3 Dy4 135.27(14) . . ?
N11 Dy3 C53 144.9(2) . . ?
N11 Dy3 Dy2 150.81(14) . . ?
N11 Dy3 Dy4 94.96(15) . . ?
N11 Dy3 N8 74.0(2) . . ?
N11 Dy3 O15 127.94(18) . . ?
O3W Dy3 C53 86.67(19) . . ?
O3W Dy3 Dy2 98.77(13) . . ?
O3W Dy3 Dy4 71.27(13) . . ?
O3W Dy3 N8 69.37(18) . . ?
O3W Dy3 N11 102.6(2) . . ?
O3W Dy3 O6 83.70(17) . . ?
O3W Dy3 O15 68.80(17) . . ?
O6 Dy3 C53 84.33(18) . . ?
O6 Dy3 Dy2 33.84(11) . . ?
O6 Dy3 Dy4 132.79(11) . . ?
O6 Dy3 N8 61.89(19) . . ?
O6 Dy3 N11 129.96(19) . . ?
O6 Dy3 O15 100.92(16) . . ?
O8 Dy3 C53 119.25(19) . . ?
O8 Dy3 Dy2 78.87(12) . . ?
O8 Dy3 Dy4 144.47(12) . . ?
O8 Dy3 N8 74.09(18) . . ?
O8 Dy3 N11 72.08(19) . . ?
O8 Dy3 O3W 142.99(17) . . ?
O8 Dy3 O6 74.06(16) . . ?
O8 Dy3 O9 130.27(17) . . ?
O8 Dy3 O14 96.02(16) . . ?
O8 Dy3 O15 143.66(16) . . ?
O8 Dy3 O18 75.51(16) . 2_656 ?
O9 Dy3 C53 89.10(19) . . ?
O9 Dy3 Dy2 144.07(12) . . ?
O9 Dy3 Dy4 33.50(12) . . ?
O9 Dy3 N8 111.28(19) . . ?
O9 Dy3 N11 63.29(19) . . ?
O9 Dy3 O3W 70.75(17) . . ?
O9 Dy3 O6 153.95(16) . . ?
O9 Dy3 O15 65.66(16) . . ?
O14 Dy3 C53 26.45(18) . . ?
O14 Dy3 Dy2 31.03(11) . . ?
O14 Dy3 Dy4 81.72(11) . . ?
O14 Dy3 N8 125.38(18) . . ?
O14 Dy3 N11 154.53(18) . . ?
O14 Dy3 O3W 100.20(17) . . ?
O14 Dy3 O6 63.74(15) . . ?
O14 Dy3 O9 114.96(16) . . ?
O14 Dy3 O15 52.22(16) . . ?
O15 Dy3 C53 26.16(18) . . ?
O15 Dy3 Dy2 78.46(11) . . ?
O15 Dy3 Dy4 32.99(11) . . ?
O15 Dy3 N8 136.17(17) . . ?
O18 Dy3 C53 75.56(18) 2_656 . ?
O18 Dy3 Dy2 99.79(12) 2_656 . ?
O18 Dy3 Dy4 69.20(11) 2_656 . ?
O18 Dy3 N8 142.39(17) 2_656 . ?
O18 Dy3 N11 75.95(19) 2_656 . ?
O18 Dy3 O3W 140.12(17) 2_656 . ?
O18 Dy3 O6 128.36(16) 2_656 . ?
O18 Dy3 O9 73.52(16) 2_656 . ?
O18 Dy3 O14 79.31(16) 2_656 . ?
O18 Dy3 O15 80.81(15) 2_656 . ?
N13 Dy4 Dy3 97.89(15) . . ?
N16 Dy4 Dy3 163.84(16) . . ?
N16 Dy4 N13 78.4(2) . . ?
O4W Dy4 Dy3 109.98(12) . . ?
O4W Dy4 N13 151.5(2) . . ?
O4W Dy4 N16 76.3(2) . . ?
O9 Dy4 Dy3 34.24(12) . . ?
O9 Dy4 N13 63.68(19) . . ?
O9 Dy4 N16 139.6(2) . . ?
O9 Dy4 O4W 143.64(17) . . ?
O11 Dy4 Dy3 89.24(15) . . ?
O11 Dy4 N13 83.1(2) . . ?
O11 Dy4 N16 74.7(2) . . ?
O11 Dy4 O4W 102.4(2) . . ?
O11 Dy4 O9 86.95(19) . . ?
O11 Dy4 O12 137.95(19) . . ?
O11 Dy4 O15 81.71(19) . . ?
O11 Dy4 O16 155.46(19) . 2_656 ?
O12 Dy4 Dy3 129.37(11) . . ?
O12 Dy4 N13 76.39(19) . . ?
O12 Dy4 N16 65.44(19) . . ?
O12 Dy4 O4W 81.40(19) . . ?
O12 Dy4 O9 114.81(17) . . ?
O15 Dy4 Dy3 37.03(12) . . ?
O15 Dy4 N13 132.1(2) . . ?
O15 Dy4 N16 138.7(2) . . ?
O15 Dy4 O4W 76.29(18) . . ?
O15 Dy4 O9 70.36(17) . . ?
O15 Dy4 O12 138.29(17) . . ?
O15 Dy4 O16 75.48(17) . 2_656 ?
O16 Dy4 Dy3 67.06(12) 2_656 . ?
O16 Dy4 N13 105.56(19) 2_656 . ?
O16 Dy4 N16 129.1(2) 2_656 . ?
O16 Dy4 O4W 81.05(18) 2_656 . ?
O16 Dy4 O9 77.02(16) 2_656 . ?
O16 Dy4 O12 66.48(16) 2_656 . ?
C8 N1 Dy1 130.0(6) . . ?
C8 N1 N2 111.9(7) . . ?
N2 N1 Dy1 118.0(4) . . ?
C9 N2 N1 111.5(6) . . ?
C10 N3 C13 117.9(7) . . ?
C10 N3 Dy2 116.1(5) . . ?
C13 N3 Dy2 125.7(5) . . ?
C11 N4 C12 118.4(7) . . ?
C11 N5 H5A 120.0 . . ?
C11 N5 H5B 120.0 . . ?
H5A N5 H5B 120.0 . . ?
C21 N6 Dy2 129.4(6) . . ?
C21 N6 N7 112.6(6) . . ?
N7 N6 Dy2 117.7(5) . . ?
C22 N7 N6 112.0(6) . . ?
C23 N8 C26 120.6(7) . . ?
C23 N8 Dy3 115.8(5) . . ?
C26 N8 Dy3 122.6(6) . . ?
C25 N9 C24 116.5(8) . . ?
C24 N10 H10A 120.0 . . ?
C24 N10 H10B 120.0 . . ?
H10A N10 H10B 120.0 . . ?
C34 N11 Dy3 128.5(6) . . ?
C34 N11 N12 113.4(6) . . ?
N12 N11 Dy3 118.1(4) . . ?
C35 N12 N11 112.8(6) . . ?
C36 N13 C39 118.9(8) . . ?
C36 N13 Dy4 116.1(5) . . ?
C39 N13 Dy4 124.9(6) . . ?
C38 N14 C37 118.3(9) . . ?
C37 N15 H15A 120.0 . . ?
C37 N15 H15B 120.0 . . ?
H15A N15 H15B 120.0 . . ?
C47 N16 Dy4 129.7(6) . . ?
C47 N16 N17 112.1(7) . . ?
N17 N16 Dy4 118.0(4) . . ?
C48 N17 N16 111.1(6) . . ?
C49 N18 C52 119.3(7) . . ?
C49 N18 Dy1 115.1(5) . 2_656 ?
C52 N18 Dy1 124.4(5) . 2_656 ?
C50 N19 C51 118.8(7) . . ?
C50 N20 H20A 120.0 . . ?
C50 N20 H20B 120.0 . . ?
H20A N20 H20B 120.0 . . ?
Dy1 O1W H1WA 120.7 . . ?
Dy1 O1W H1WB 120.5 . . ?
H1WA O1W H1WB 104.5 . . ?
C7 O2 Dy1 136.5(5) . . ?
Dy2 O2W H2WA 111.2 . . ?
Dy2 O2W H2WB 111.8 . . ?
H2WA O2W H2WB 104.5 . . ?
C9 O3 Dy1 119.7(4) . . ?
C9 O3 Dy2 127.7(4) . . ?
Dy2 O3 Dy1 112.55(19) . . ?
Dy3 O3W H3WA 109.4 . . ?
Dy3 O3W H3WB 109.3 . . ?
H3WA O3W H3WB 104.5 . . ?
C14 O4 C15 112.3(8) . . ?
Dy4 O4W H4WA 109.7 . . ?
Dy4 O4W H4WB 109.2 . . ?
H4WA O4W H4WB 104.3 . . ?
C20 O5 Dy2 138.5(5) . . ?
C22 O6 Dy2 119.2(5) . . ?
C22 O6 Dy3 121.4(5) . . ?
Dy2 O6 Dy3 110.67(17) . . ?
C28 O7 C27 119.1(6) . . ?
C33 O8 Dy3 136.0(5) . . ?
C35 O9 Dy3 121.0(5) . . ?
C35 O9 Dy4 124.1(5) . . ?
Dy4 O9 Dy3 112.26(19) . . ?
C41 O10 C40 116.0(8) . . ?
C46 O11 Dy4 139.9(6) . . ?
C48 O12 Dy1 120.4(5) . 2_656 ?
C48 O12 Dy4 119.0(5) . . ?
Dy4 O12 Dy1 112.28(19) . 2_656 ?
C53 O13 Dy1 134.9(5) . . ?
C53 O14 Dy2 133.7(4) . . ?
C53 O14 Dy3 99.7(4) . . ?
Dy2 O14 Dy3 116.62(18) . . ?
C53 O15 Dy3 93.5(4) . . ?
C53 O15 Dy4 135.6(4) . . ?
Dy4 O15 Dy3 109.98(19) . . ?
C54 O16 Dy1 97.8(4) . . ?
C54 O16 Dy4 134.3(4) . 2_656 ?
Dy4 O16 Dy1 116.94(19) 2_656 . ?
C54 O17 Dy1 93.9(4) . . ?
C54 O17 Dy2 135.4(4) . . ?
Dy2 O17 Dy1 111.52(18) . . ?
C54 O18 Dy3 134.5(4) . 2_656 ?
C2 O21 C1 118.2(7) . . ?

loop_
_geom_bond_atom_site_label_1
_geom_bond_atom_site_label_2
_geom_bond_distance
_geom_bond_site_symmetry_2
_geom_bond_publ_flag
C1 H1A 0.9800 . ?
C1 H1B 0.9800 . ?
C1 H1C 0.9800 . ?
C1 O21 1.405(11) . ?
C2 C3 1.377(12) . ?
C2 C7 1.422(12) . ?
C2 O21 1.347(11) . ?
C3 H3 0.9500 . ?
C3 C4 1.387(15) . ?
C4 H4 0.9500 . ?
C4 C5 1.360(15) . ?
C5 H5 0.9500 . ?
C5 C6 1.422(12) . ?
C6 C7 1.422(12) . ?
C6 C8 1.457(12) . ?
C7 O2 1.298(9) . ?
C8 H8 0.9500 . ?
C8 N1 1.284(10) . ?
C9 C10 1.470(11) . ?
C9 N2 1.313(10) . ?
C9 O3 1.290(8) . ?
C10 C11 1.452(11) . ?
C10 N3 1.343(10) . ?
C11 N4 1.329(12) . ?
C11 N5 1.330(11) . ?
C12 H12 0.9500 . ?
C12 C13 1.369(12) . ?
C12 N4 1.338(12) . ?
C13 H13 0.9500 . ?
C13 N3 1.344(10) . ?
C14 H14A 0.9800 . ?
C14 H14B 0.9800 . ?
C14 H14C 0.9800 . ?
C14 O4 1.389(14) . ?
C15 C16 1.352(12) . ?
C15 C20 1.427(12) . ?
C15 O4 1.394(10) . ?
C16 H16 0.9500 . ?
C16 C17 1.372(15) . ?
C17 H17 0.9500 . ?
C17 C18 1.362(15) . ?
C18 H18 0.9500 . ?
C18 C19 1.419(12) . ?
C19 C20 1.400(12) . ?
C19 C21 1.451(13) . ?
C20 O5 1.318(9) . ?
C21 H21 0.9500 . ?
C21 N6 1.278(10) . ?
C22 C23 1.488(12) . ?
C22 N7 1.309(10) . ?
C22 O6 1.295(9) . ?
C23 C24 1.449(11) . ?
C23 N8 1.317(11) . ?
C24 N9 1.352(13) . ?
C24 N10 1.315(13) . ?
C25 H25 0.9500 . ?
C25 C26 1.346(13) . ?
C25 N9 1.322(13) . ?
C26 H26 0.9500 . ?
C26 N8 1.328(11) . ?
C27 H27A 0.9800 . ?
C27 H27B 0.9800 . ?
C27 H27C 0.9800 . ?
C27 O7 1.444(9) . ?
C28 C29 1.370(11) . ?
C28 C33 1.431(11) . ?
C28 O7 1.368(10) . ?
C29 H29 0.9500 . ?
C29 C30 1.418(14) . ?
C30 H30 0.9500 . ?
C30 C31 1.376(14) . ?
C31 H31 0.9500 . ?
C31 C32 1.404(11) . ?
C32 C33 1.415(12) . ?
C32 C34 1.435(12) . ?
C33 O8 1.289(9) . ?
C34 H34 0.9500 . ?
C34 N11 1.285(10) . ?
C35 C36 1.486(11) . ?
C35 N12 1.274(10) . ?
C35 O9 1.309(9) . ?
C36 C37 1.442(12) . ?
C36 N13 1.312(11) . ?
C37 N14 1.354(12) . ?
C37 N15 1.307(12) . ?
C38 H38 0.9500 . ?
C38 C39 1.386(13) . ?
C38 N14 1.336(12) . ?
C39 H39 0.9500 . ?
C39 N13 1.345(11) . ?
C40 H40A 0.9800 . ?
C40 H40B 0.9800 . ?
C40 H40C 0.9800 . ?
C40 O10 1.460(12) . ?
C41 C42 1.366(14) . ?
C41 C46 1.409(14) . ?
C41 O10 1.373(13) . ?
C42 H42 0.9500 . ?
C42 C43 1.354(18) . ?
C43 H43 0.9500 . ?
C43 C44 1.348(17) . ?
C44 H44 0.9500 . ?
C44 C45 1.405(12) . ?
C45 C46 1.377(14) . ?
C45 C47 1.458(13) . ?
C46 O11 1.341(10) . ?
C47 H47 0.9500 . ?
C47 N16 1.289(11) . ?
C48 C49 1.482(11) . ?
C48 N17 1.307(10) . ?
C48 O12 1.304(9) . ?
C49 C50 1.445(11) . ?
C49 N18 1.320(10) . ?
C50 N19 1.307(11) . ?
C50 N20 1.326(11) . ?
C51 H51 0.9500 . ?
C51 C52 1.363(12) . ?
C51 N19 1.316(11) . ?
C52 H52 0.9500 . ?
C52 N18 1.325(10) . ?
C53 Dy3 2.908(7) . ?
C53 O13 1.247(9) . ?
C53 O14 1.314(8) . ?
C53 O15 1.285(9) . ?
C54 Dy1 2.865(7) . ?
C54 O16 1.292(8) . ?
C54 O17 1.287(8) . ?
C54 O18 1.260(8) . ?
Dy1 Dy2 3.9690(5) . ?
Dy1 N1 2.518(6) . ?
Dy1 N18 2.675(6) 2_656 ?
Dy1 O1W 2.396(6) . ?
Dy1 O2 2.242(5) . ?
Dy1 O3 2.409(5) . ?
Dy1 O12 2.484(5) 2_656 ?
Dy1 O13 2.378(5) . ?
Dy1 O16 2.387(5) . ?
Dy1 O17 2.473(5) . ?
Dy2 Dy3 3.9807(7) . ?
Dy2 N3 2.625(6) . ?
Dy2 N6 2.464(6) . ?
Dy2 O2W 2.346(5) . ?
Dy2 O3 2.363(4) . ?
Dy2 O5 2.212(5) . ?
Dy2 O6 2.369(5) . ?
Dy2 O14 2.296(5) . ?
Dy2 O17 2.327(4) . ?
Dy3 Dy4 3.9531(6) . ?
Dy3 N8 2.653(6) . ?
Dy3 N11 2.515(6) . ?
Dy3 O3W 2.438(5) . ?
Dy3 O6 2.470(5) . ?
Dy3 O8 2.238(4) . ?
Dy3 O9 2.404(5) . ?
Dy3 O14 2.382(5) . ?
Dy3 O15 2.533(5) . ?
Dy3 O18 2.354(4) 2_656 ?
Dy4 N13 2.585(7) . ?
Dy4 N16 2.448(7) . ?
Dy4 O4W 2.379(5) . ?
Dy4 O9 2.358(5) . ?
Dy4 O11 2.235(5) . ?
Dy4 O12 2.339(5) . ?
Dy4 O15 2.290(5) . ?
Dy4 O16 2.312(4) 2_656 ?
N1 N2 1.410(9) . ?
N5 H5A 0.8800 . ?
N5 H5B 0.8800 . ?
N6 N7 1.420(9) . ?
N10 H10A 0.8800 . ?
N10 H10B 0.8800 . ?
N11 N12 1.426(9) . ?
N15 H15A 0.8800 . ?
N15 H15B 0.8800 . ?
N16 N17 1.410(10) . ?
N20 H20A 0.8800 . ?
N20 H20B 0.8800 . ?
O1W H1WA 0.8709 . ?
O1W H1WB 0.8696 . ?
O2W H2WA 0.8705 . ?
O2W H2WB 0.8689 . ?
O3W H3WA 0.8710 . ?
O3W H3WB 0.8714 . ?
O4W H4WA 0.8716 . ?
O4W H4WB 0.8722 . ?

loop_
_geom_torsion_atom_site_label_1
_geom_torsion_atom_site_label_2
_geom_torsion_atom_site_label_3
_geom_torsion_atom_site_label_4
_geom_torsion
_geom_torsion_site_symmetry_1
_geom_torsion_site_symmetry_2
_geom_torsion_site_symmetry_3
_geom_torsion_site_symmetry_4
_geom_torsion_publ_flag
C2 C3 C4 C5 0.6(16) . . . . ?
C2 C7 O2 Dy1 -142.4(7) . . . . ?
C3 C2 C7 C6 -1.3(13) . . . . ?
C3 C2 C7 O2 178.2(8) . . . . ?
C3 C2 O21 C1 -11.5(14) . . . . ?
C3 C4 C5 C6 -0.7(17) . . . . ?
C4 C5 C6 C7 -0.2(15) . . . . ?
C4 C5 C6 C8 -179.6(10) . . . . ?
C5 C6 C7 C2 1.2(13) . . . . ?
C5 C6 C7 O2 -178.3(8) . . . . ?
C5 C6 C8 N1 166.5(9) . . . . ?
C6 C7 O2 Dy1 37.1(12) . . . . ?
C6 C8 N1 Dy1 -6.7(13) . . . . ?
C6 C8 N1 N2 177.8(8) . . . . ?
C7 C2 C3 C4 0.4(15) . . . . ?
C7 C2 O21 C1 168.0(8) . . . . ?
C7 C6 C8 N1 -12.8(14) . . . . ?
C8 C6 C7 C2 -179.5(8) . . . . ?
C8 C6 C7 O2 1.1(14) . . . . ?
C8 N1 N2 C9 -172.2(7) . . . . ?
C9 C10 C11 N4 178.2(8) . . . . ?
C9 C10 C11 N5 1.5(14) . . . . ?
C9 C10 N3 C13 177.7(8) . . . . ?
C9 C10 N3 Dy2 -8.3(9) . . . . ?
C10 C9 N2 N1 175.4(7) . . . . ?
C10 C9 O3 Dy1 172.0(5) . . . . ?
C10 C9 O3 Dy2 -6.9(9) . . . . ?
C10 C11 N4 C12 3.6(14) . . . . ?
C11 C10 N3 C13 -2.2(12) . . . . ?
C11 C10 N3 Dy2 171.7(6) . . . . ?
C12 C13 N3 C10 4.5(14) . . . . ?
C12 C13 N3 Dy2 -168.8(7) . . . . ?
C13 C12 N4 C11 -1.4(15) . . . . ?
C15 C16 C17 C18 5.1(16) . . . . ?
C15 C20 O5 Dy2 -161.9(6) . . . . ?
C16 C15 C20 C19 1.5(13) . . . . ?
C16 C15 C20 O5 179.9(8) . . . . ?
C16 C15 O4 C14 -13.1(14) . . . . ?
C16 C17 C18 C19 -4.4(15) . . . . ?
C17 C18 C19 C20 2.2(14) . . . . ?
C17 C18 C19 C21 -176.8(9) . . . . ?
C18 C19 C20 C15 -0.8(12) . . . . ?
C18 C19 C20 O5 -179.1(8) . . . . ?
C18 C19 C21 N6 176.4(8) . . . . ?
C19 C20 O5 Dy2 16.4(12) . . . . ?
C19 C21 N6 Dy2 -7.6(12) . . . . ?
C19 C21 N6 N7 179.6(7) . . . . ?
C20 C15 C16 C17 -3.7(15) . . . . ?
C20 C15 O4 C14 167.6(10) . . . . ?
C20 C19 C21 N6 -2.6(14) . . . . ?
C21 C19 C20 C15 178.1(8) . . . . ?
C21 C19 C20 O5 -0.2(13) . . . . ?
C21 N6 N7 C22 177.6(7) . . . . ?
C22 C23 C24 N9 -173.2(8) . . . . ?
C22 C23 C24 N10 4.9(14) . . . . ?
C22 C23 N8 C26 175.1(7) . . . . ?
C22 C23 N8 Dy3 -16.1(8) . . . . ?
C23 C22 N7 N6 -179.1(6) . . . . ?
C23 C22 O6 Dy2 174.3(5) . . . . ?
C23 C22 O6 Dy3 29.9(8) . . . . ?
C23 C24 N9 C25 -2.0(14) . . . . ?
C24 C23 N8 C26 -1.1(11) . . . . ?
C24 C23 N8 Dy3 167.7(6) . . . . ?
C25 C26 N8 C23 -0.9(12) . . . . ?
C25 C26 N8 Dy3 -169.0(6) . . . . ?
C26 C25 N9 C24 -0.1(15) . . . . ?
C28 C29 C30 C31 0.3(16) . . . . ?
C28 C33 O8 Dy3 144.3(6) . . . . ?
C29 C28 C33 C32 -0.2(12) . . . . ?
C29 C28 C33 O8 -179.2(8) . . . . ?
C29 C28 O7 C27 11.5(12) . . . . ?
C29 C30 C31 C32 2.0(17) . . . . ?
C30 C31 C32 C33 -3.5(15) . . . . ?
C30 C31 C32 C34 179.2(9) . . . . ?
C31 C32 C33 C28 2.5(12) . . . . ?
C31 C32 C33 O8 -178.5(8) . . . . ?
C31 C32 C34 N11 -169.6(9) . . . . ?
C32 C33 O8 Dy3 -34.7(11) . . . . ?
C32 C34 N11 Dy3 5.1(13) . . . . ?
C32 C34 N11 N12 -175.6(8) . . . . ?
C33 C28 C29 C30 -1.2(14) . . . . ?
C33 C28 O7 C27 -169.3(7) . . . . ?
C33 C32 C34 N11 13.2(14) . . . . ?
C34 C32 C33 C28 179.7(7) . . . . ?
C34 C32 C33 O8 -1.4(12) . . . . ?
C34 N11 N12 C35 178.7(7) . . . . ?
C35 C36 C37 N14 -170.2(8) . . . . ?
C35 C36 C37 N15 10.2(16) . . . . ?
C35 C36 N13 C39 172.8(7) . . . . ?
C35 C36 N13 Dy4 -11.1(9) . . . . ?
C36 C35 N12 N11 178.4(7) . . . . ?
C36 C35 O9 Dy3 -175.8(5) . . . . ?
C36 C35 O9 Dy4 24.0(8) . . . . ?
C36 C37 N14 C38 -4.5(15) . . . . ?
C37 C36 N13 C39 -6.1(12) . . . . ?
C37 C36 N13 Dy4 170.1(7) . . . . ?
C38 C39 N13 C36 -0.1(12) . . . . ?
C38 C39 N13 Dy4 -175.9(6) . . . . ?
C39 C38 N14 C37 -1.6(15) . . . . ?
C41 C42 C43 C44 -1(2) . . . . ?
C41 C46 O11 Dy4 -179.7(7) . . . . ?
C42 C41 C46 C45 -1.6(16) . . . . ?
C42 C41 C46 O11 -177.2(10) . . . . ?
C42 C41 O10 C40 -6.0(16) . . . . ?
C42 C43 C44 C45 1(2) . . . . ?
C43 C44 C45 C46 -1.2(18) . . . . ?
C43 C44 C45 C47 -175.4(12) . . . . ?
C44 C45 C46 C41 1.3(15) . . . . ?
C44 C45 C46 O11 176.8(10) . . . . ?
C44 C45 C47 N16 174.8(10) . . . . ?
C45 C46 O11 Dy4 5.0(16) . . . . ?
C45 C47 N16 Dy4 11.6(15) . . . . ?
C45 C47 N16 N17 -173.0(9) . . . . ?
C46 C41 C42 C43 1.6(19) . . . . ?
C46 C41 O10 C40 173.6(10) . . . . ?
C46 C45 C47 N16 0.9(17) . . . . ?
C47 C45 C46 C41 175.0(10) . . . . ?
C47 C45 C46 O11 -9.6(16) . . . . ?
C47 N16 N17 C48 175.8(8) . . . . ?
C48 C49 C50 N19 171.0(8) . . . . ?
C48 C49 C50 N20 -9.5(13) . . . . ?
C48 C49 N18 C52 -170.8(7) . . . . ?
C48 C49 N18 Dy1 21.5(9) . . . 2_656 ?
C49 C48 N17 N16 -174.6(7) . . . . ?
C49 C48 O12 Dy1 -32.6(9) . . . 2_656 ?
C49 C48 O12 Dy4 -178.3(5) . . . . ?
C49 C50 N19 C51 1.2(12) . . . . ?
C50 C49 N18 C52 4.4(11) . . . . ?
C50 C49 N18 Dy1 -163.3(6) . . . 2_656 ?
C51 C52 N18 C49 -2.6(12) . . . . ?
C51 C52 N18 Dy1 163.9(6) . . . 2_656 ?
C52 C51 N19 C50 0.6(14) . . . . ?
Dy1 C54 O16 Dy4 -140.6(6) . . . 2_656 ?
Dy1 C54 O17 Dy2 -126.3(6) . . . . ?
Dy1 N1 N2 C9 11.7(8) . . . . ?
Dy2 N6 N7 C22 3.8(7) . . . . ?
Dy3 C53 O13 Dy1 93(3) . . . . ?
Dy3 C53 O14 Dy2 142.4(6) . . . . ?
Dy3 C53 O15 Dy4 123.4(6) . . . . ?
Dy3 N11 N12 C35 -1.8(8) . . . . ?
Dy4 N16 N17 C48 -8.2(9) . . . . ?
N2 C9 C10 C11 14.1(12) . . . . ?
N2 C9 C10 N3 -165.8(7) . . . . ?
N2 C9 O3 Dy1 -12.6(10) . . . . ?
N2 C9 O3 Dy2 168.5(6) . . . . ?
N3 C10 C11 N4 -1.9(14) . . . . ?
N3 C10 C11 N5 -178.5(9) . . . . ?
N4 C12 C13 N3 -2.8(16) . . . . ?
N5 C11 N4 C12 -179.6(9) . . . . ?
N7 C22 C23 C24 -10.6(12) . . . . ?
N7 C22 C23 N8 173.4(7) . . . . ?
N7 C22 O6 Dy2 -6.1(9) . . . . ?
N7 C22 O6 Dy3 -150.6(6) . . . . ?
N8 C23 C24 N9 2.6(13) . . . . ?
N8 C23 C24 N10 -179.3(9) . . . . ?
N9 C25 C26 N8 1.6(15) . . . . ?
N10 C24 N9 C25 179.9(10) . . . . ?
N12 C35 C36 C37 -6.9(13) . . . . ?
N12 C35 C36 N13 174.3(7) . . . . ?
N12 C35 O9 Dy3 3.6(10) . . . . ?
N12 C35 O9 Dy4 -156.6(6) . . . . ?
N13 C36 C37 N14 8.6(14) . . . . ?
N13 C36 C37 N15 -171.0(10) . . . . ?
N14 C38 C39 N13 4.2(15) . . . . ?
N15 C37 N14 C38 175.1(10) . . . . ?
N17 C48 C49 C50 7.5(12) . . . . ?
N17 C48 C49 N18 -177.5(7) . . . . ?
N17 C48 O12 Dy1 150.0(7) . . . 2_656 ?
N17 C48 O12 Dy4 4.2(11) . . . . ?
N18 C49 C50 N19 -3.7(12) . . . . ?
N18 C49 C50 N20 175.8(8) . . . . ?
N19 C51 C52 N18 0.0(14) . . . . ?
N20 C50 N19 C51 -178.4(8) . . . . ?
O3 C9 C10 C11 -170.2(8) . . . . ?
O3 C9 C10 N3 9.9(10) . . . . ?
O3 C9 N2 N1 0.1(11) . . . . ?
O4 C15 C16 C17 177.0(9) . . . . ?
O4 C15 C20 C19 -179.1(7) . . . . ?
O4 C15 C20 O5 -0.7(11) . . . . ?
O6 C22 C23 C24 169.0(8) . . . . ?
O6 C22 C23 N8 -7.0(10) . . . . ?
O6 C22 N7 N6 1.4(10) . . . . ?
O7 C28 C29 C30 177.9(8) . . . . ?
O7 C28 C33 C32 -179.4(7) . . . . ?
O7 C28 C33 O8 1.6(10) . . . . ?
O9 C35 C36 C37 172.5(8) . . . . ?
O9 C35 C36 N13 -6.3(10) . . . . ?
O9 C35 N12 N11 -1.0(11) . . . . ?
O10 C41 C42 C43 -178.8(11) . . . . ?
O10 C41 C46 C45 178.8(9) . . . . ?
O10 C41 C46 O11 3.3(14) . . . . ?
O12 C48 C49 C50 -170.2(7) . . . . ?
O12 C48 C49 N18 4.8(11) . . . . ?
O12 C48 N17 N16 2.8(12) . . . . ?
O13 C53 O14 Dy2 -49.4(10) . . . . ?
O13 C53 O14 Dy3 168.1(6) . . . . ?
O13 C53 O15 Dy3 -169.1(6) . . . . ?
O13 C53 O15 Dy4 -45.6(10) . . . . ?
O14 C53 O13 Dy1 20.9(11) . . . . ?
O14 C53 O15 Dy3 12.0(6) . . . . ?
O14 C53 O15 Dy4 135.4(5) . . . . ?
O15 C53 O13 Dy1 -158.0(5) . . . . ?
O15 C53 O14 Dy2 129.5(5) . . . . ?
O15 C53 O14 Dy3 -12.9(6) . . . . ?
O16 C54 O17 Dy1 -11.0(6) . . . . ?
O16 C54 O17 Dy2 -137.3(5) . . . . ?
O16 C54 O18 Dy3 -27.3(10) . . . 2_656 ?
O17 C54 O16 Dy1 11.5(6) . . . . ?
O17 C54 O16 Dy4 -129.1(5) . . . 2_656 ?
O17 C54 O18 Dy3 151.8(5) . . . 2_656 ?
O18 C54 O16 Dy1 -169.3(6) . . . . ?
O18 C54 O16 Dy4 50.1(10) . . . 2_656 ?
O18 C54 O17 Dy1 169.8(6) . . . . ?
O18 C54 O17 Dy2 43.5(10) . . . . ?
O21 C2 C3 C4 179.9(9) . . . . ?
O21 C2 C7 C6 179.1(8) . . . . ?
O21 C2 C7 O2 -1.4(12) . . . . ?

loop_
_smtbx_masks_void_nr
_smtbx_masks_void_average_x
_smtbx_masks_void_average_y
_smtbx_masks_void_average_z
_smtbx_masks_void_volume
_smtbx_masks_void_count_electrons
_smtbx_masks_void_content
1 0.000 0.500 0.000 844.0 109.2 ?
2 0.000 0.500 0.500 844.0 109.2 ?
3 0.179 0.101 0.904 11.4 0.0 ?
4 0.179 0.899 0.404 11.4 0.0 ?
5 0.500 0.000 1.000 844.0 109.2 ?
6 0.500 0.000 0.500 844.0 109.2 ?
7 0.321 0.399 0.096 11.4 0.2 ?
8 0.321 0.601 0.596 11.4 0.0 ?
9 0.679 0.399 0.404 11.4 0.0 ?
10 0.679 0.601 0.904 11.4 0.0 ?
11 0.821 0.101 0.596 11.4 0.0 ?
12 0.821 0.899 0.096 11.4 0.2 ?
